data_4312641
loop_
_publ_author_name
'Dong Mok Shin'
'In Su Lee'
'Dahye Cho'
'Young Keun Chung'

_publ_section_title
;
 Three Topological Isomeric Coordination Polymer Networks from the
 Assembly of a Rigid Linear Spacer and a Square Planar Metal Node:
 Structures, Isomerism Control, and Solid-to-Solid Transformation
;
_journal_name_full 'Inorganic Chemistry'
_journal_page_first 7722
_journal_page_last 7724
_journal_paper_doi 10.1021/ic035111o
_journal_volume 42
_journal_year 2003
_chemical_formula_sum 'C28 H24 Co N6 S2'
_chemical_formula_weight 567.58
_chemical_name_systematic
; 
 ? 
;
_space_group_IT_number 114
_symmetry_cell_setting tetragonal
_symmetry_space_group_name_Hall 'P -4 2n'
_symmetry_space_group_name_H-M 'P -4 21 c'
_atom_sites_solution_hydrogens geom
_atom_sites_solution_primary direct
_atom_sites_solution_secondary difmap
_audit_creation_method SHELXL-97
_cell_angle_alpha 90.00
_cell_angle_beta 90.00
_cell_angle_gamma 90.00
_cell_formula_units_Z 8
_cell_length_a 21.3100(10)
_cell_length_b 21.3100(10)
_cell_length_c 17.2600(10)
_cell_measurement_temperature 293(2)
_cell_measurement_theta_max 27.485
_cell_measurement_theta_min 0.998
_cell_volume 7838.0(7)
_computing_cell_refinement 'HKL Scalepack (Otwinowski & Minor 1997)'
_computing_data_collection 'Collect (Nonius BV, 1997-2000)'
_computing_data_reduction 'HKL Denzo and Scalepack (Otwinowski & Minor 1997)'
_computing_structure_refinement 'SHELXL-97 (Sheldrick, 1997)'
_computing_structure_solution 'SHELXS-97 (Sheldrick, 1990)'
_diffrn_ambient_temperature 293(2)
_diffrn_detector_area_resol_mean 9
_diffrn_measured_fraction_theta_full 0.994
_diffrn_measured_fraction_theta_max 0.994
_diffrn_measurement_device_type KappaCCD
_diffrn_measurement_method CCD
_diffrn_radiation_monochromator graphite
_diffrn_radiation_source 'fine-focus sealed tube'
_diffrn_radiation_type MoK\a
_diffrn_radiation_wavelength 0.71073
_diffrn_reflns_av_R_equivalents 0.0980
_diffrn_reflns_av_sigmaI/netI 0.0839
_diffrn_reflns_limit_h_max 27
_diffrn_reflns_limit_h_min -27
_diffrn_reflns_limit_k_max 24
_diffrn_reflns_limit_k_min -27
_diffrn_reflns_limit_l_max 22
_diffrn_reflns_limit_l_min -22
_diffrn_reflns_number 30319
_diffrn_reflns_theta_full 27.12
_diffrn_reflns_theta_max 27.12
_diffrn_reflns_theta_min 3.02
_exptl_absorpt_coefficient_mu 0.564
_exptl_absorpt_correction_T_max 0.9201
_exptl_absorpt_correction_T_min 0.8058
_exptl_crystal_colour scarlet
_exptl_crystal_density_diffrn 0.962
_exptl_crystal_density_method 'not measured'
_exptl_crystal_description needle
_exptl_crystal_F_000 2344
_exptl_crystal_size_max 0.40
_exptl_crystal_size_mid 0.15
_exptl_crystal_size_min 0.15
_refine_diff_density_max 0.851
_refine_diff_density_min -0.460
_refine_diff_density_rms 0.139
_refine_ls_abs_structure_details 'Flack H D (1983), Acta Cryst. A39, 876-881'
_refine_ls_abs_structure_Flack 0.00
_refine_ls_extinction_coef 0.0020(10)
_refine_ls_extinction_expression Fc^*^=kFc[1+0.001xFc^2^\l^3^/sin(2\q)]^-1/4^
_refine_ls_extinction_method SHELXL
_refine_ls_goodness_of_fit_ref 1.220
_refine_ls_hydrogen_treatment mixed
_refine_ls_matrix_type full
_refine_ls_number_parameters 338
_refine_ls_number_reflns 8583
_refine_ls_number_restraints 1
_refine_ls_restrained_S_all 1.220
_refine_ls_R_factor_all 0.2103
_refine_ls_R_factor_gt 0.1177
_refine_ls_shift/su_max 0.000
_refine_ls_shift/su_mean 0.000
_refine_ls_structure_factor_coef Fsqd
_refine_ls_weighting_details 'calc w=1/[\s^2^(Fo^2^)+(0.2000P)^2^+0.0000P] where P=(Fo^2^+2Fc^2^)/3'
_refine_ls_weighting_scheme calc
_refine_ls_wR_factor_gt 0.3278
_refine_ls_wR_factor_ref 0.3826
_reflns_number_gt 4306
_reflns_number_total 8583
_reflns_threshold_expression >2sigma(I)
_cod_data_source_file ic035111osi20030922_044218_1.cif
_cod_data_source_block compound1
_cod_depositor_comments
;
The following automatic conversions were performed:

'_symmetry_cell_setting' tag value 'TETROGONAL' was replaced with
'tetragonal' value as specified in the replacement file
'/home/robertas/cod-tools/perl-scripts/inputs/replacement_values.lst'.

Automatic conversion script
Id: cif_fix_values 3143 2015-03-26 13:38:13Z robertas 
;
_cod_database_code 4312641

loop_
_symmetry_equiv_pos_as_xyz
'x, y, z'
'-x, -y, z'
'-y, x, -z'
'y, -x, -z'
'-x+1/2, y+1/2, -z+1/2'
'x+1/2, -y+1/2, -z+1/2'
'-y+1/2, -x+1/2, z+1/2'
'y+1/2, x+1/2, z+1/2'

loop_
_atom_site_label
_atom_site_type_symbol
_atom_site_fract_x
_atom_site_fract_y
_atom_site_fract_z
_atom_site_U_iso_or_equiv
_atom_site_adp_type
_atom_site_occupancy
_atom_site_symmetry_multiplicity
_atom_site_calc_flag
_atom_site_refinement_flags
_atom_site_disorder_assembly
_atom_site_disorder_group
Co1 Co 0.0000 0.0000 0.23460(8) 0.0598(5) Uani 1 2 d S . .
Co2 Co -0.5000 0.0000 -0.26450(9) 0.0604(6) Uani 1 2 d S . .
S1 S 0.0635(7) 0.2172(3) 0.2166(4) 0.325(7) Uani 1 1 d . . .
S2 S -0.4475(6) -0.2179(3) -0.2538(7) 0.382(8) Uani 1 1 d . . .
N1 N -0.0726(3) 0.0059(4) 0.1458(4) 0.070(2) Uani 1 1 d . . .
N2 N 0.0121(4) 0.0957(4) 0.2361(5) 0.068(2) Uani 1 1 d . . .
N3 N 0.0730(3) -0.0094(4) 0.3259(4) 0.060(2) Uani 1 1 d . . .
N4 N -0.4298(3) 0.0046(5) -0.1727(4) 0.079(3) Uani 1 1 d . . .
N5 N -0.5733(3) -0.0092(4) -0.3519(4) 0.0590(19) Uani 1 1 d . . .
N6 N -0.4903(4) -0.0975(6) -0.2672(6) 0.100(3) Uani 1 1 d . . .
C1 C -0.1132(5) 0.0541(6) 0.1486(6) 0.084(3) Uani 1 1 d . . .
H1 H -0.1071 0.0859 0.1846 0.101 Uiso 1 1 calc R . .
C2 C -0.1664(4) 0.0572(6) 0.0962(7) 0.084(3) Uani 1 1 d . . .
H2 H -0.1944 0.0905 0.1001 0.100 Uiso 1 1 calc R . .
C3 C -0.1756(4) 0.0139(5) 0.0434(5) 0.066(3) Uani 1 1 d . . .
C4 C -0.1289(6) -0.0319(6) 0.0405(7) 0.095(4) Uani 1 1 d . . .
H4 H -0.1320 -0.0625 0.0022 0.113 Uiso 1 1 calc R . .
C5 C -0.0804(4) -0.0349(5) 0.0887(5) 0.078(3) Uani 1 1 d . . .
H5 H -0.0510 -0.0667 0.0822 0.094 Uiso 1 1 calc R . .
C6 C -0.2287(5) 0.0106(5) -0.0087(5) 0.075(3) Uani 1 1 d . . .
H6 H -0.2194 -0.0050 -0.0576 0.089 Uiso 1 1 calc R . .
C7 C -0.2859(6) 0.0255(6) 0.0011(6) 0.084(3) Uani 1 1 d . . .
C8 C -0.3086(6) 0.0580(9) 0.0744(9) 0.166(8) Uani 1 1 d . . .
H8A H -0.2827 0.0455 0.1173 0.249 Uiso 1 1 calc R . .
H8B H -0.3513 0.0462 0.0845 0.249 Uiso 1 1 calc R . .
H8C H -0.3060 0.1026 0.0678 0.249 Uiso 1 1 calc R . .
C9 C -0.3358(5) 0.0198(7) -0.0559(6) 0.090(4) Uani 1 1 d . . .
C10 C -0.3362(5) -0.0312(7) -0.1131(8) 0.110(5) Uani 1 1 d . . .
H10 H -0.3050 -0.0617 -0.1112 0.132 Uiso 1 1 calc R . .
C11 C -0.3798(4) -0.0344(5) -0.1672(6) 0.087(4) Uani 1 1 d . . .
H11 H -0.3758 -0.0658 -0.2044 0.104 Uiso 1 1 calc R . .
C12 C -0.4304(5) 0.0487(7) -0.1197(6) 0.098(4) Uani 1 1 d . . .
H12 H -0.4643 0.0761 -0.1215 0.118 Uiso 1 1 calc R . .
C13 C -0.3862(6) 0.0600(7) -0.0601(6) 0.105(4) Uani 1 1 d . . .
H13 H -0.3911 0.0931 -0.0254 0.126 Uiso 1 1 calc R . .
C14 C 0.1186(4) 0.0299(6) 0.3285(6) 0.087(4) Uani 1 1 d . . .
H14 H 0.1204 0.0610 0.2908 0.105 Uiso 1 1 calc R . .
C15 C 0.1657(5) 0.0285(6) 0.3847(6) 0.095(4) Uani 1 1 d . . .
H15 H 0.1980 0.0578 0.3849 0.114 Uiso 1 1 calc R . .
C16 C 0.1622(5) -0.0195(6) 0.4414(5) 0.078(3) Uani 1 1 d . . .
C17 C 0.1121(5) -0.0616(8) 0.4345(7) 0.125(6) Uani 1 1 d . . .
H17 H 0.1087 -0.0945 0.4697 0.150 Uiso 1 1 calc R . .
C18 C 0.0698(6) -0.0559(8) 0.3798(8) 0.133(7) Uani 1 1 d . . .
H18 H 0.0368 -0.0843 0.3777 0.159 Uiso 1 1 calc R . .
C19 C 0.2111(6) -0.0327(8) 0.5023(6) 0.122(6) Uani 1 1 d D . .
C20 C 0.1860(6) -0.0610(8) 0.5775(6) 0.146(6) Uani 1 1 d D . .
H20A H 0.1873 -0.1060 0.5742 0.219 Uiso 1 1 calc R . .
H20B H 0.1435 -0.0476 0.5855 0.219 Uiso 1 1 calc R . .
H20C H 0.2115 -0.0474 0.6202 0.219 Uiso 1 1 calc R . .
C21 C 0.2656(5) -0.0107(6) 0.4940(6) 0.080(3) Uani 1 1 d . . .
H21 H 0.2726 0.0079 0.4460 0.096 Uiso 1 1 calc R . .
C22 C 0.3216(4) -0.0089(6) 0.5478(5) 0.076(3) Uani 1 1 d . . .
C23 C 0.3287(5) -0.0525(6) 0.6076(6) 0.092(4) Uani 1 1 d . . .
H23 H 0.2986 -0.0833 0.6164 0.111 Uiso 1 1 calc R . .
C24 C 0.3804(5) -0.0486(6) 0.6524(6) 0.083(3) Uani 1 1 d . . .
H24 H 0.3834 -0.0783 0.6917 0.100 Uiso 1 1 calc R . .
C25 C 0.4196(5) 0.0329(6) 0.5917(6) 0.085(3) Uani 1 1 d . . .
H25 H 0.4504 0.0634 0.5857 0.102 Uiso 1 1 calc R . .
C26 C 0.3676(5) 0.0337(6) 0.5400(6) 0.082(3) Uani 1 1 d . . .
H26 H 0.3655 0.0637 0.5010 0.099 Uiso 1 1 calc R . .
C27 C 0.0286(7) 0.1463(6) 0.2336(7) 0.107(4) Uani 1 1 d . . .
C28 C -0.484(2) -0.1439(18) -0.2613(17) 0.553(13) Uani 1 1 d . . .

loop_
_atom_site_aniso_label
_atom_site_aniso_U_11
_atom_site_aniso_U_22
_atom_site_aniso_U_33
_atom_site_aniso_U_23
_atom_site_aniso_U_13
_atom_site_aniso_U_12
Co1 0.0275(8) 0.1068(14) 0.0451(7) 0.000 0.000 0.0035(10)
Co2 0.0298(8) 0.1056(14) 0.0458(7) 0.000 0.000 0.0058(10)
S1 0.65(2) 0.150(5) 0.172(6) 0.017(5) -0.001(10) -0.088(8)
S2 0.540(17) 0.121(5) 0.484(15) 0.052(7) -0.261(14) 0.098(8)
N1 0.029(3) 0.116(6) 0.064(4) -0.035(5) -0.010(3) 0.016(5)
N2 0.054(5) 0.080(5) 0.069(4) 0.009(4) -0.005(4) -0.019(4)
N3 0.033(4) 0.101(6) 0.047(4) -0.001(4) -0.004(3) -0.007(4)
N4 0.041(4) 0.149(8) 0.047(4) -0.029(5) -0.008(3) -0.005(6)
N5 0.044(4) 0.089(6) 0.045(4) -0.006(4) -0.001(3) 0.000(4)
N6 0.093(6) 0.140(8) 0.066(5) 0.027(6) -0.012(6) -0.053(7)
C1 0.057(6) 0.128(9) 0.067(7) -0.008(7) -0.011(5) -0.004(7)
C2 0.044(5) 0.113(9) 0.094(8) -0.007(7) -0.009(5) 0.016(6)
C3 0.053(6) 0.095(8) 0.049(5) 0.000(5) -0.005(4) -0.009(6)
C4 0.091(9) 0.126(10) 0.067(7) -0.022(6) -0.007(6) -0.033(8)
C5 0.063(6) 0.126(9) 0.046(5) -0.028(5) -0.024(4) 0.032(6)
C6 0.058(6) 0.097(8) 0.068(6) 0.007(6) -0.017(5) 0.004(6)
C7 0.079(8) 0.102(8) 0.070(6) 0.000(5) -0.022(6) -0.024(7)
C8 0.074(8) 0.30(2) 0.125(12) -0.095(14) 0.003(8) -0.008(11)
C9 0.058(6) 0.169(13) 0.043(5) 0.013(6) -0.015(5) -0.023(7)
C10 0.063(7) 0.172(13) 0.096(9) -0.001(8) -0.038(7) 0.033(7)
C11 0.046(6) 0.129(9) 0.085(7) -0.034(6) -0.023(5) 0.028(6)
C12 0.052(6) 0.187(12) 0.054(6) -0.036(7) -0.017(5) 0.030(7)
C13 0.084(8) 0.186(13) 0.045(6) -0.015(7) 0.001(5) 0.028(9)
C14 0.036(5) 0.152(10) 0.075(7) 0.011(6) -0.016(5) -0.004(6)
C15 0.061(7) 0.148(11) 0.075(7) 0.007(7) -0.021(6) -0.001(7)
C16 0.060(6) 0.121(10) 0.052(5) -0.003(5) -0.008(5) 0.012(6)
C17 0.062(7) 0.206(15) 0.108(10) 0.080(10) -0.044(7) -0.025(9)
C18 0.081(8) 0.199(15) 0.118(11) 0.095(12) -0.024(8) -0.053(9)
C19 0.060(7) 0.240(17) 0.067(7) 0.021(8) -0.034(6) 0.007(9)
C20 0.093(9) 0.28(2) 0.061(8) 0.016(10) -0.012(6) -0.026(11)
C21 0.066(7) 0.106(9) 0.070(6) -0.002(6) -0.019(5) 0.021(6)
C22 0.050(5) 0.131(10) 0.048(5) -0.009(7) -0.018(4) -0.002(7)
C23 0.058(6) 0.159(11) 0.059(6) 0.015(7) -0.016(5) -0.012(7)
C24 0.061(6) 0.127(9) 0.062(6) 0.036(6) -0.021(5) -0.019(7)
C25 0.061(6) 0.124(9) 0.070(7) 0.010(6) 0.014(5) 0.003(6)
C26 0.072(7) 0.126(9) 0.050(5) 0.019(5) -0.025(5) -0.010(7)
C27 0.171(13) 0.088(8) 0.063(6) 0.008(6) -0.026(7) -0.015(9)
C28 0.92(4) 0.45(2) 0.29(3) 0.31(2) -0.43(3) -0.593

loop_
_atom_type_symbol
_atom_type_description
_atom_type_scat_dispersion_real
_atom_type_scat_dispersion_imag
_atom_type_scat_source
C C 0.0033 0.0016 'International Tables Vol C Tables 4.2.6.8 and 6.1.1.4'
H H 0.0000 0.0000 'International Tables Vol C Tables 4.2.6.8 and 6.1.1.4'
Co Co 0.3494 0.9721 'International Tables Vol C Tables 4.2.6.8 and 6.1.1.4'
N N 0.0061 0.0033 'International Tables Vol C Tables 4.2.6.8 and 6.1.1.4'
S S 0.1246 0.1234 'International Tables Vol C Tables 4.2.6.8 and 6.1.1.4'

loop_
_geom_angle_atom_site_label_1
_geom_angle_atom_site_label_2
_geom_angle_atom_site_label_3
_geom_angle
_geom_angle_site_symmetry_1
_geom_angle_site_symmetry_3
_geom_angle_publ_flag
N2 Co1 N2 178.5(4) 2 . ?
N2 Co1 N1 88.7(3) 2 . ?
N2 Co1 N1 92.3(3) . . ?
N2 Co1 N1 92.3(3) 2 2 ?
N2 Co1 N1 88.7(3) . 2 ?
N1 Co1 N1 90.7(4) . 2 ?
N2 Co1 N3 89.4(3) 2 . ?
N2 Co1 N3 89.5(3) . . ?
N1 Co1 N3 178.1(4) . . ?
N1 Co1 N3 89.8(2) 2 . ?
N2 Co1 N3 89.5(3) 2 2 ?
N2 Co1 N3 89.4(3) . 2 ?
N1 Co1 N3 89.8(2) . 2 ?
N1 Co1 N3 178.1(4) 2 2 ?
N3 Co1 N3 89.7(3) . 2 ?
N6 Co2 N6 177.4(5) . 2_455 ?
N6 Co2 N5 90.2(4) . 2_455 ?
N6 Co2 N5 88.1(3) 2_455 2_455 ?
N6 Co2 N5 88.1(3) . . ?
N6 Co2 N5 90.2(4) 2_455 . ?
N5 Co2 N5 92.5(4) 2_455 . ?
N6 Co2 N4 92.3(4) . 2_455 ?
N6 Co2 N4 89.6(4) 2_455 2_455 ?
N5 Co2 N4 176.3(3) 2_455 2_455 ?
N5 Co2 N4 90.4(3) . 2_455 ?
N6 Co2 N4 89.6(4) . . ?
N6 Co2 N4 92.3(4) 2_455 . ?
N5 Co2 N4 90.4(3) 2_455 . ?
N5 Co2 N4 176.3(3) . . ?
N4 Co2 N4 86.8(4) 2_455 . ?
C5 N1 C1 116.5(7) . . ?
C5 N1 Co1 125.0(6) . . ?
C1 N1 Co1 118.4(6) . . ?
C27 N2 Co1 168.8(10) . . ?
C14 N3 C18 119.3(9) . . ?
C14 N3 Co1 119.7(6) . . ?
C18 N3 Co1 121.0(7) . . ?
C12 N4 C11 113.4(8) . . ?
C12 N4 Co2 122.2(7) . . ?
C11 N4 Co2 124.3(7) . . ?
C24 N5 C25 113.1(8) 1_454 1_454 ?
C24 N5 Co2 124.3(6) 1_454 . ?
C25 N5 Co2 121.7(7) 1_454 . ?
C28 N6 Co2 172.7(17) . . ?
N1 C1 C2 121.1(10) . . ?
C3 C2 C1 121.1(11) . . ?
C2 C3 C4 114.3(9) . . ?
C2 C3 C6 125.6(11) . . ?
C4 C3 C6 120.1(10) . . ?
C5 C4 C3 124.4(11) . . ?
N1 C5 C4 122.2(10) . . ?
C7 C6 C3 131.0(10) . . ?
C6 C7 C9 126.3(11) . . ?
C6 C7 C8 121.9(10) . . ?
C9 C7 C8 111.6(11) . . ?
C13 C9 C7 123.7(12) . . ?
C13 C9 C10 114.9(9) . . ?
C7 C9 C10 121.4(12) . . ?
C11 C10 C9 121.2(11) . . ?
C10 C11 N4 124.9(11) . . ?
N4 C12 C13 128.6(11) . . ?
C9 C13 C12 116.8(11) . . ?
N3 C14 C15 123.7(11) . . ?
C14 C15 C16 117.3(11) . . ?
C17 C16 C15 116.4(9) . . ?
C17 C16 C19 117.8(11) . . ?
C15 C16 C19 125.5(11) . . ?
C18 C17 C16 121.6(12) . . ?
C17 C18 N3 121.8(12) . . ?
C21 C19 C16 119.2(11) . . ?
C21 C19 C20 124.5(9) . . ?
C16 C19 C20 115.2(10) . . ?
C19 C21 C22 131.7(10) . . ?
C26 C22 C23 116.3(8) . . ?
C26 C22 C21 122.1(10) . . ?
C23 C22 C21 121.7(11) . . ?
C24 C23 C22 118.2(11) . . ?
N5 C24 C23 128.9(10) 1_656 . ?
N5 C25 C26 123.7(10) 1_656 . ?
C22 C26 C25 119.9(10) . . ?
N2 C27 S1 168.8(13) . . ?
N6 C28 S2 161(4) . . ?

loop_
_geom_bond_atom_site_label_1
_geom_bond_atom_site_label_2
_geom_bond_distance
_geom_bond_site_symmetry_2
_geom_bond_publ_flag
Co1 N2 2.057(9) 2 ?
Co1 N2 2.057(9) . ?
Co1 N1 2.181(7) . ?
Co1 N1 2.181(7) 2 ?
Co1 N3 2.223(7) . ?
Co1 N3 2.223(7) 2 ?
Co2 N6 2.088(13) . ?
Co2 N6 2.088(13) 2_455 ?
Co2 N5 2.181(7) 2_455 ?
Co2 N5 2.181(7) . ?
Co2 N4 2.181(7) 2_455 ?
Co2 N4 2.181(7) . ?
S1 C27 1.711(16) . ?
S2 C28 1.77(5) . ?
N1 C5 1.325(11) . ?
N1 C1 1.343(12) . ?
N2 C27 1.133(13) . ?
N3 C14 1.283(12) . ?
N3 C18 1.361(13) . ?
N4 C12 1.312(14) . ?
N4 C11 1.355(12) . ?
N5 C24 1.297(11) 1_454 ?
N5 C25 1.332(13) 1_454 ?
N6 C28 1.00(4) . ?
C1 C2 1.452(14) . ?
C2 C3 1.311(15) . ?
C3 C4 1.395(15) . ?
C3 C6 1.447(13) . ?
C4 C5 1.329(14) . ?
C6 C7 1.270(15) . ?
C7 C9 1.454(14) . ?
C7 C8 1.522(16) . ?
C9 C13 1.377(16) . ?
C9 C10 1.467(17) . ?
C10 C11 1.319(14) . ?
C12 C13 1.415(14) . ?
C14 C15 1.396(13) . ?
C15 C16 1.417(16) . ?
C16 C17 1.400(16) . ?
C16 C19 1.506(13) . ?
C17 C18 1.312(15) . ?
C19 C21 1.261(16) . ?
C19 C20 1.528(13) . ?
C21 C22 1.513(12) . ?
C22 C26 1.344(14) . ?
C22 C23 1.397(16) . ?
C23 C24 1.348(13) . ?
C24 N5 1.297(11) 1_656 ?
C25 N5 1.332(13) 1_656 ?
C25 C26 1.423(14) . ?
